data_4512310
loop_
_publ_author_name
'Kim, Yejin'
'Mckinley, Emma J.'
'Christensen, Kirsten E.'
'Rees, Nicholas H.'
'Thompson, Amber L.'

_publ_section_title
;
 Toward the Understanding of Modulation in Molecular Materials:
 Barluenga's Reagent and its Analogues.
;
_journal_coden_ASTM CGDEFU
_journal_issue 12
_journal_name_full 'Crystal Growth & Design'
_journal_page_first 6294
_journal_page_last 6301
_journal_paper_doi 10.1021/cg500983s
_journal_volume 14
_journal_year 2014
_chemical_formula_moiety 'C10 H10 I N2, B F4'
_chemical_formula_sum 'C10 H10 B F4 I N2'
_chemical_formula_weight 371.91
_chemical_melting_point ?
_space_group_IT_number 15
_symmetry_cell_setting monoclinic
_symmetry_space_group_name_Hall '-C 2yac'
_symmetry_space_group_name_H-M 'C 1 2/n 1'
_atom_sites_solution_hydrogens difmap
_atom_sites_solution_primary other
_audit_creation_date 14-06-12
_audit_creation_method CRYSTALS_ver_14.40
_cell_angle_alpha 90
_cell_angle_beta 113.001(4)
_cell_angle_gamma 90
_cell_formula_units_Z 4
_cell_length_a 12.4909(5)
_cell_length_b 7.9389(2)
_cell_length_c 14.8184(5)
_cell_measurement_reflns_used 3512
_cell_measurement_temperature 300
_cell_measurement_theta_max 76
_cell_measurement_theta_min 6
_cell_volume 1352.63(9)
_computing_cell_refinement 'CrysAlis, (Oxford Diffraction, 2002)'
_computing_data_collection 'SuperNova, (Oxford Diffraction, 2010)'
_computing_data_reduction 'CrysAlis, (Oxford Diffraction, 2002)'
_computing_molecular_graphics 'CAMERON (Watkin et al., 1996)'
_computing_publication_material 'CRYSTALS (Betteridge et al., 2003)'
_computing_structure_refinement 'CRYSTALS (Betteridge et al., 2003)'
_computing_structure_solution 'Refinement from previously reported structure'
_diffrn_ambient_temperature 300
_diffrn_measured_fraction_theta_full 0.996
_diffrn_measured_fraction_theta_max 0.996
_diffrn_measurement_device Area
_diffrn_measurement_device_type 'Oxford Diffraction SuperNova'
_diffrn_measurement_method \w
_diffrn_radiation_monochromator graphite
_diffrn_radiation_type 'Cu K\a'
_diffrn_radiation_wavelength 1.54184
_diffrn_reflns_av_R_equivalents 0.112
_diffrn_reflns_limit_h_max 15
_diffrn_reflns_limit_h_min -15
_diffrn_reflns_limit_k_max 9
_diffrn_reflns_limit_k_min -9
_diffrn_reflns_limit_l_max 16
_diffrn_reflns_limit_l_min -18
_diffrn_reflns_number 6682
_diffrn_reflns_theta_full 75.735
_diffrn_reflns_theta_max 75.735
_diffrn_reflns_theta_min 6.490
_diffrn_standards_number 0
_exptl_absorpt_coefficient_mu 18.922
_exptl_absorpt_correction_T_max 0.10
_exptl_absorpt_correction_T_min 0.02
_exptl_absorpt_correction_type multi-scan
_exptl_absorpt_process_details 'CrysAlis, (Oxford Diffraction, 2002)'
_exptl_crystal_colour clear_pale_colourless
_exptl_crystal_density_diffrn 1.826
_exptl_crystal_density_meas ?
_exptl_crystal_density_method 'not measured'
_exptl_crystal_description block
_exptl_crystal_F_000 712
_exptl_crystal_size_max 0.36
_exptl_crystal_size_mid 0.21
_exptl_crystal_size_min 0.12
_refine_diff_density_max 3.79
_refine_diff_density_min -0.96
_refine_ls_extinction_method None
_refine_ls_goodness_of_fit_ref 0.9941
_refine_ls_hydrogen_treatment constr
_refine_ls_matrix_type full
_refine_ls_number_parameters 125
_refine_ls_number_reflns 1399
_refine_ls_number_restraints 322
_refine_ls_R_factor_all 0.1434
_refine_ls_R_factor_gt 0.1374
_refine_ls_shift/su_max 0.0045416
_refine_ls_shift/su_mean 0.0001420
_refine_ls_structure_factor_coef Fsqd
_refine_ls_weighting_details
;
 Method= Modified Sheldrick 
 w=1/[\s^2^(F^2^) + ( 0.20P)^2^ + 0.00P] 
 ,where P=(max(Fo^2^,0) + 2Fc^2^)/3 
;
_refine_ls_weighting_scheme calc
_refine_ls_wR_factor_all 0.3561
_refine_ls_wR_factor_gt 0.3410
_refine_ls_wR_factor_ref 0.3561
_reflns_limit_h_max 14
_reflns_limit_h_min -15
_reflns_limit_k_max 9
_reflns_limit_k_min 0
_reflns_limit_l_max 18
_reflns_limit_l_min 0
_reflns_number_gt 1095
_reflns_number_total 1406
_reflns_threshold_expression I>2.0\s(I)
_oxford_diffrn_Wilson_B_factor 7.00
_oxford_diffrn_Wilson_scale 0.17
_oxford_refine_ls_r_factor_ref 0.1434
_oxford_refine_ls_scale 2.63(18)
_oxford_reflns_number_all 1399
_oxford_reflns_threshold_expression_ref I>-3.0\s(I)
_oxford_structure_analysis_title 071yk14-300K
_cod_data_source_file cg500983s_si_002.cif
_cod_data_source_block IPy2BF4-300K
_cod_depositor_comments
;
The following automatic conversions were performed:

'_chemical_melting_point' value 'not measured' was changed to '?' -
the value is undefined or not given.

'_atom_sites_solution_primary'
value 'Other' changed to 'other' according to
/home/saulius/struct/COD-crude-data--automatic-downloads/rss-feeds/ACS/lib/dictionaries/cif_core.dic
dictionary named 'cif_core.dic' version 2.4.2 from 2011-04-26.

Automatic conversion script
Id: cif_fix_values 2935 2014-11-11 08:27:57Z andrius 

The following automatic conversions were performed:

'_exptl_crystal_density_meas' value 'not measured' was changed to '?'
- the value is perceived as not measured.

Automatic conversion script
Id: cif_fix_values 3008 2015-01-20 13:52:24Z robertas 

 Adding full bibliography for 4512310--4512328.cif.
;
_cod_original_sg_symbol_Hall '-C 2ybc'
_cod_original_sg_symbol_H-M 'C 1 2/n 1 '
_cod_original_formula_sum 'C10 H10 B1 F4 I1 N2'
_cod_database_code 4512310

loop_
_symmetry_equiv_pos_as_xyz
x,y,z
-x,-y,-z
x+1/2,y+1/2,z
-x+1/2,-y+1/2,-z
-x-1/2,y,-z+1/2
x-1/2,-y,z+1/2
-x,y+1/2,-z+1/2
x,-y+1/2,z+1/2

loop_
_atom_site_label
_atom_site_type_symbol
_atom_site_fract_x
_atom_site_fract_y
_atom_site_fract_z
_atom_site_U_iso_or_equiv
_atom_site_occupancy
_atom_site_adp_type
_atom_site_refinement_flags_posn
_atom_site_refinement_flags_adp
_atom_site_disorder_assembly
_atom_site_disorder_group
I1 I 0.0000 0.0000 0.0000 0.0932 1.0000 Uani DS U . .
N1 N -0.0731(5) 0.2131(5) 0.0601(3) 0.1047 1.0000 Uani D U . .
C11 C -0.1056(6) 0.3534(6) 0.0098(5) 0.1185 1.0000 Uani D U . .
C12 C -0.1497(7) 0.4878(6) 0.0437(6) 0.1288 1.0000 Uani D U . .
C13 C -0.1591(7) 0.4706(8) 0.1335(6) 0.1365 1.0000 Uani D U . .
C14 C -0.1260(6) 0.3208(9) 0.1852(5) 0.1320 1.0000 Uani D U . .
C15 C -0.0827(6) 0.1945(7) 0.1452(4) 0.1183 1.0000 Uani D U . .
B1 B 0.756(3) -0.1195(18) 0.234(2) 0.1804 0.2500 Uani D U 1 -2
F1 F 0.639(3) -0.067(4) 0.194(4) 0.1924 0.2500 Uani D U 1 -2
F2 F 0.823(4) -0.001(3) 0.304(3) 0.1747 0.2500 Uani D U 1 -2
F3 F 0.765(4) -0.277(2) 0.2796(19) 0.1735 0.2500 Uani D U 1 -2
F4 F 0.798(4) -0.133(2) 0.159(2) 0.1710 0.2500 Uani D U 1 -2
B2 B 0.7500 -0.0904(19) 0.2500 0.1804 0.5000 Uani DS TU 1 1
F5 F 0.8500(3) 0.0120(19) 0.281(2) 0.1949 0.5000 Uani D U 1 1
F6 F 0.752(3) -0.1927(19) 0.3283(8) 0.2142 0.5000 Uani D U 1 1
H111 H -0.0981 0.3646 -0.0498 0.1461 1.0000 Uiso R . . .
H121 H -0.1717 0.5861 0.0085 0.1661 1.0000 Uiso R . . .
H131 H -0.1877 0.5558 0.1593 0.1741 1.0000 Uiso R . . .
H141 H -0.1345 0.3042 0.2429 0.1688 1.0000 Uiso R . . .
H151 H -0.0597 0.0945 0.1778 0.1449 1.0000 Uiso R . . .

loop_
_atom_site_aniso_label
_atom_site_aniso_U_11
_atom_site_aniso_U_22
_atom_site_aniso_U_33
_atom_site_aniso_U_23
_atom_site_aniso_U_13
_atom_site_aniso_U_12
I1 0.0983(9) 0.0843(9) 0.1022(9) -0.0077(2) 0.0448(6) 0.0000(2)
N1 0.109(4) 0.090(2) 0.119(3) -0.016(2) 0.049(3) 0.001(2)
C11 0.116(6) 0.096(3) 0.139(5) -0.007(3) 0.045(5) 0.009(4)
C12 0.117(7) 0.103(4) 0.156(7) -0.020(3) 0.042(6) 0.009(4)
C13 0.117(7) 0.130(4) 0.154(7) -0.042(5) 0.044(6) 0.002(5)
C14 0.125(6) 0.144(5) 0.127(5) -0.037(4) 0.050(5) 0.006(5)
C15 0.125(6) 0.119(4) 0.114(4) -0.025(3) 0.050(4) -0.003(4)
B1 0.26(2) 0.097(7) 0.182(13) -0.000027(9) 0.089(12) 0.000067(9)
F1 0.25(2) 0.103(16) 0.21(3) 0.000(17) 0.074(17) -0.019(13)
F2 0.20(3) 0.147(17) 0.23(2) -0.043(14) 0.15(2) -0.049(14)
F3 0.28(3) 0.107(9) 0.15(2) 0.000(8) 0.11(2) 0.004(14)
F4 0.28(3) 0.061(8) 0.178(17) 0.001(9) 0.094(18) -0.040(12)
B2 0.26(2) 0.097(7) 0.182(13) 0.000000(9) 0.089(12) 0.000000(9)
F5 0.28(2) 0.124(10) 0.179(16) -0.006(8) 0.085(15) -0.020(7)
F6 0.29(2) 0.124(10) 0.202(14) 0.031(7) 0.071(14) -0.016(9)

loop_
_atom_type_symbol
_atom_type_scat_dispersion_real
_atom_type_scat_dispersion_imag
_atom_type_scat_Cromer_Mann_a1
_atom_type_scat_Cromer_Mann_b1
_atom_type_scat_Cromer_Mann_a2
_atom_type_scat_Cromer_Mann_b2
_atom_type_scat_Cromer_Mann_a3
_atom_type_scat_Cromer_Mann_b3
_atom_type_scat_Cromer_Mann_a4
_atom_type_scat_Cromer_Mann_b4
_atom_type_scat_Cromer_Mann_c
_atom_type_scat_source
C 0.0181 0.0091 2.3100 20.8439 1.0200 10.2075 1.5886 0.5687 0.8650 51.6512 0.2156 'International Tables Vol C 4.2.6.8 and 6.1.1.4'
H 0.0000 0.0000 0.4930 10.5109 0.3229 26.1257 0.1402 3.1424 0.0408 57.7998 0.0030 'International Tables Vol C 4.2.6.8 and 6.1.1.4'
N 0.0311 0.0180 12.2126 0.0057 3.1322 9.8933 2.0125 28.9975 1.1663 0.5826 -11.5290 'International Tables Vol C 4.2.6.8 and 6.1.1.4'
I -0.3257 6.8362 20.1472 4.3470 18.9949 0.3814 7.5138 27.7660 2.2735 66.8776 4.0712 'International Tables Vol C 4.2.6.8 and 6.1.1.4'
B 0.0090 0.0039 2.0545 23.2185 1.3326 1.0210 1.0979 60.3498 0.7068 0.1403 -0.1932 'International Tables Vol C 4.2.6.8 and 6.1.1.4'
F 0.0727 0.0534 3.5392 10.2825 2.6412 4.2944 1.5170 0.2615 1.0243 26.1476 0.2776 'International Tables Vol C 4.2.6.8 and 6.1.1.4'

loop_
_geom_angle_atom_site_label_1
_geom_angle_site_symmetry_1
_geom_angle_atom_site_label_2
_geom_angle_atom_site_label_3
_geom_angle_site_symmetry_3
_geom_angle
_geom_angle_publ_flag
N1 2_555 I1 N1 . 179.995 yes
I1 . N1 C11 . 119.54(5) yes
I1 . N1 C15 . 119.54(5) yes
C11 . N1 C15 . 120.93(5) yes
N1 . C11 C12 . 121.78(6) yes
N1 . C11 H111 . 119.9 no
C12 . C11 H111 . 118.3 no
C11 . C12 C13 . 117.90(6) yes
C11 . C12 H121 . 121.5 no
C13 . C12 H121 . 120.6 no
C12 . C13 C14 . 119.68(6) yes
C12 . C13 H131 . 121.3 no
C14 . C13 H131 . 119.0 no
C13 . C14 C15 . 117.91(6) yes
C13 . C14 H141 . 121.5 no
C15 . C14 H141 . 120.5 no
C14 . C15 N1 . 121.80(6) yes
C14 . C15 H151 . 119.8 no
N1 . C15 H151 . 118.4 no
F1 . B1 F2 . 109.47(8) yes
F1 . B1 F3 . 109.48(8) yes
F2 . B1 F3 . 109.47(8) yes
F1 . B1 F4 . 109.47(8) yes
F2 . B1 F4 . 109.47(8) yes
F3 . B1 F4 . 109.47(8) yes
F5 5_755 B2 F6 5_755 109.45(6) yes
F5 5_755 B2 F5 . 109.48(9) yes
F6 5_755 B2 F5 . 109.48(6) yes
F5 5_755 B2 F6 . 109.48(6) yes
F6 5_755 B2 F6 . 109.49(9) yes
F5 . B2 F6 . 109.45(6) yes

loop_
_geom_bond_atom_site_label_1
_geom_bond_atom_site_label_2
_geom_bond_site_symmetry_2
_geom_bond_distance
_geom_bond_publ_flag
I1 N1 2_555 2.264(3) yes
I1 N1 . 2.264(3) yes
N1 C11 . 1.313(5) yes
N1 C15 . 1.320(4) yes
C11 C12 . 1.383(4) yes
C11 H111 . 0.928 no
C12 C13 . 1.388(4) yes
C12 H121 . 0.919 no
C13 C14 . 1.387(4) yes
C13 H131 . 0.914 no
C14 C15 . 1.379(4) yes
C14 H141 . 0.911 no
C15 H151 . 0.916 no
B1 F1 . 1.410(6) yes
B1 F2 . 1.409(6) yes
B1 F3 . 1.406(6) yes
B1 F4 . 1.406(6) yes
B2 F5 5_755 1.408(4) yes
B2 F6 5_755 1.407(4) yes
B2 F5 . 1.408(4) yes
B2 F6 . 1.407(4) yes
